data_7022516
loop_
_publ_author_name
'Zhang, Jie'
'Yi, Weiyin'
'Chen, Zhenxia'
'Zhou, Xigeng'

_publ_section_title
;
 Room temperature C-N bond cleavage of anionic guanidinate ligand in
 rare-earth metal complexes.
;
_journal_issue 16
_journal_name_full 'Dalton transactions (Cambridge, England : 2003)'
_journal_page_first 5826
_journal_page_last 5831
_journal_paper_doi 10.1039/c3dt00014a
_journal_volume 42
_journal_year 2013
_chemical_formula_sum 'C51 H120 N31 Y3'
_chemical_formula_weight 1434.51
_chemical_name_systematic
;
?
;
_space_group_IT_number 15
_symmetry_cell_setting monoclinic
_symmetry_space_group_name_Hall '-C 2yc'
_symmetry_space_group_name_H-M 'C 1 2/c 1'
_atom_sites_solution_hydrogens geom
_atom_sites_solution_primary direct
_atom_sites_solution_secondary difmap
_audit_creation_method SHELXL-97
_cell_angle_alpha 90.00
_cell_angle_beta 101.978(6)
_cell_angle_gamma 90.00
_cell_formula_units_Z 4
_cell_length_a 31.010(12)
_cell_length_b 13.292(5)
_cell_length_c 19.176(7)
_cell_measurement_reflns_used 800
_cell_measurement_temperature 293(2)
_cell_measurement_theta_max 24.295
_cell_measurement_theta_min 2.686
_cell_volume 7732(5)
_computing_cell_refinement 'Bruker SMART'
_computing_data_collection 'Bruker SMART'
_computing_data_reduction 'Bruker SHELXTL'
_computing_molecular_graphics 'Bruker SHELXTL'
_computing_publication_material 'Bruker SHELXTL'
_computing_structure_refinement 'SHELXL-97 (Sheldrick, 1997)'
_computing_structure_solution 'SHELXS-97 (Sheldrick, 1990)'
_diffrn_ambient_temperature 293(2)
_diffrn_measured_fraction_theta_full 0.999
_diffrn_measured_fraction_theta_max 0.999
_diffrn_measurement_device_type 'CCD area detector'
_diffrn_measurement_method 'phi and omega scans'
_diffrn_radiation_monochromator graphite
_diffrn_radiation_source 'fine-focus sealed tube'
_diffrn_radiation_type MoK\a
_diffrn_radiation_wavelength 0.71073
_diffrn_reflns_av_R_equivalents 0.0819
_diffrn_reflns_av_sigmaI/netI 0.1651
_diffrn_reflns_limit_h_max 36
_diffrn_reflns_limit_h_min -36
_diffrn_reflns_limit_k_max 15
_diffrn_reflns_limit_k_min -7
_diffrn_reflns_limit_l_max 22
_diffrn_reflns_limit_l_min -22
_diffrn_reflns_number 15541
_diffrn_reflns_theta_full 25.01
_diffrn_reflns_theta_max 25.01
_diffrn_reflns_theta_min 1.34
_exptl_absorpt_coefficient_mu 2.285
_exptl_absorpt_correction_T_max 0.9346
_exptl_absorpt_correction_T_min 0.8383
_exptl_absorpt_correction_type multi-scan
_exptl_absorpt_process_details sadabs
_exptl_crystal_colour colorless
_exptl_crystal_density_diffrn 1.232
_exptl_crystal_density_method 'not measured'
_exptl_crystal_description sheet
_exptl_crystal_F_000 3040
_exptl_crystal_size_max 0.08
_exptl_crystal_size_mid 0.06
_exptl_crystal_size_min 0.03
_refine_diff_density_max 0.579
_refine_diff_density_min -0.282
_refine_diff_density_rms 0.059
_refine_ls_extinction_method none
_refine_ls_goodness_of_fit_ref 0.976
_refine_ls_hydrogen_treatment constr
_refine_ls_matrix_type full
_refine_ls_number_parameters 385
_refine_ls_number_reflns 6801
_refine_ls_number_restraints 0
_refine_ls_restrained_S_all 0.976
_refine_ls_R_factor_all 0.1375
_refine_ls_R_factor_gt 0.0475
_refine_ls_shift/su_max 0.001
_refine_ls_shift/su_mean 0.000
_refine_ls_structure_factor_coef Fsqd
_refine_ls_weighting_details 'calc w=1/[\s^2^(Fo^2^)+(0.0159P)^2^+0.0000P] where P=(Fo^2^+2Fc^2^)/3'
_refine_ls_weighting_scheme calc
_refine_ls_wR_factor_gt 0.0777
_refine_ls_wR_factor_ref 0.0846
_reflns_number_gt 2747
_reflns_number_total 6801
_reflns_threshold_expression >2sigma(I)
_cod_data_source_file c3dt00014a.txt
_cod_data_source_block f90115a
_cod_depositor_comments
;
The following automatic conversions were performed:

'_symmetry_cell_setting' value 'Monoclinic' changed to 'monoclinic'
according to /home/saulius/struct/CIF-dictionaries/cif_core.dic
dictionary named 'cif_core.dic' version 2.4.2 from 2011-04-26.

Automatic conversion script
Id: cif_fix_values 1891 2012-01-12 08:04:46Z andrius 
;
_cod_original_sg_symbol_H-M C2/c
_cod_database_code 7022516

loop_
_symmetry_equiv_pos_as_xyz
'x, y, z'
'-x, y, -z+1/2'
'x+1/2, y+1/2, z'
'-x+1/2, y+1/2, -z+1/2'
'-x, -y, -z'
'x, -y, z-1/2'
'-x+1/2, -y+1/2, -z'
'x+1/2, -y+1/2, z-1/2'

loop_
_atom_site_label
_atom_site_type_symbol
_atom_site_fract_x
_atom_site_fract_y
_atom_site_fract_z
_atom_site_U_iso_or_equiv
_atom_site_adp_type
_atom_site_occupancy
_atom_site_symmetry_multiplicity
_atom_site_calc_flag
_atom_site_refinement_flags
Y1 Y 0.0000 0.18355(5) 0.2500 0.0554(3) Uani 1 2 d S
Y2 Y 0.110941(19) 0.27798(4) 0.26136(3) 0.05669(19) Uani 1 1 d .
N1 N 0.06536(14) 0.1976(3) 0.3312(2) 0.0520(13) Uani 1 1 d .
N2 N 0.09066(17) 0.1390(4) 0.4486(3) 0.0771(15) Uani 1 1 d .
N3 N 0.14092(19) 0.2013(3) 0.3807(2) 0.0582(13) Uani 1 1 d .
N4 N 0.17023(19) 0.0382(5) 0.4057(3) 0.0876(17) Uani 1 1 d .
N5 N 0.2149(2) 0.1756(5) 0.4074(2) 0.0795(16) Uani 1 1 d .
N6 N 0.0000 0.0208(5) 0.2500 0.071(2) Uani 1 2 d S
N7 N 0.02632(17) -0.1346(4) 0.2137(3) 0.0804(16) Uani 1 1 d .
N8 N 0.04463(13) 0.2650(3) 0.1824(2) 0.0514(12) Uani 1 1 d .
N9 N 0.00632(18) 0.3803(4) 0.0974(3) 0.0764(15) Uani 1 1 d .
N10 N 0.05127(16) 0.2618(4) 0.0618(2) 0.0735(15) Uani 1 1 d .
N11 N 0.16266(16) 0.2034(3) 0.2187(2) 0.0687(15) Uani 1 1 d .
N12 N 0.19952(18) 0.0787(4) 0.1659(2) 0.0766(15) Uani 1 1 d .
N13 N 0.21985(18) 0.2441(4) 0.1598(3) 0.0961(19) Uani 1 1 d .
N14 N 0.12229(15) 0.4370(4) 0.2747(2) 0.0813(17) Uani 1 1 d .
N15 N 0.13957(19) 0.5855(5) 0.3401(4) 0.1009(19) Uani 1 1 d .
N16 N 0.12228(19) 0.5959(4) 0.2184(4) 0.0971(19) Uani 1 1 d .
C1 C 0.0971(2) 0.1795(4) 0.3843(3) 0.0596(18) Uani 1 1 d .
C2 C 0.0470(2) 0.1037(4) 0.4532(3) 0.095(2) Uani 1 1 d .
H2A H 0.0294 0.0956 0.4061 0.143 Uiso 1 1 calc R
H2B H 0.0333 0.1520 0.4789 0.143 Uiso 1 1 calc R
H2C H 0.0494 0.0403 0.4777 0.143 Uiso 1 1 calc R
C3 C 0.1218(2) 0.1554(5) 0.5159(3) 0.113(2) Uani 1 1 d .
H3A H 0.1493 0.1790 0.5066 0.169 Uiso 1 1 calc R
H3B H 0.1265 0.0933 0.5420 0.169 Uiso 1 1 calc R
H3C H 0.1100 0.2046 0.5436 0.169 Uiso 1 1 calc R
C4 C 0.1736(3) 0.1391(6) 0.3973(3) 0.0631(18) Uani 1 1 d .
C5 C 0.1332(2) -0.0190(4) 0.3690(3) 0.105(2) Uani 1 1 d .
H5A H 0.1154 0.0222 0.3330 0.158 Uiso 1 1 calc R
H5B H 0.1159 -0.0408 0.4023 0.158 Uiso 1 1 calc R
H5C H 0.1435 -0.0766 0.3470 0.158 Uiso 1 1 calc R
C6 C 0.2003(2) -0.0161(5) 0.4610(3) 0.138(3) Uani 1 1 d .
H6A H 0.2244 0.0269 0.4817 0.207 Uiso 1 1 calc R
H6B H 0.2113 -0.0742 0.4407 0.207 Uiso 1 1 calc R
H6C H 0.1850 -0.0369 0.4972 0.207 Uiso 1 1 calc R
C7 C 0.22031(19) 0.2832(5) 0.4101(3) 0.106(2) Uani 1 1 d .
H7A H 0.1978 0.3128 0.4312 0.159 Uiso 1 1 calc R
H7B H 0.2179 0.3088 0.3627 0.159 Uiso 1 1 calc R
H7C H 0.2488 0.2996 0.4383 0.159 Uiso 1 1 calc R
C8 C 0.2486(2) 0.1244(5) 0.3770(3) 0.127(3) Uani 1 1 d .
H8A H 0.2433 0.0532 0.3761 0.191 Uiso 1 1 calc R
H8B H 0.2772 0.1382 0.4057 0.191 Uiso 1 1 calc R
H8C H 0.2473 0.1482 0.3294 0.191 Uiso 1 1 calc R
C9 C 0.0000 -0.0728(7) 0.2500 0.062(2) Uani 1 2 d S
C10 C 0.05638(19) -0.0799(4) 0.1802(3) 0.104(2) Uani 1 1 d .
H10A H 0.0707 -0.0285 0.2120 0.156 Uiso 1 1 calc R
H10B H 0.0405 -0.0495 0.1371 0.156 Uiso 1 1 calc R
H10C H 0.0781 -0.1252 0.1692 0.156 Uiso 1 1 calc R
C11 C 0.0045(2) -0.2130(5) 0.1691(4) 0.172(4) Uani 1 1 d .
H11A H -0.0153 -0.2477 0.1933 0.259 Uiso 1 1 calc R
H11B H 0.0259 -0.2595 0.1585 0.259 Uiso 1 1 calc R
H11C H -0.0119 -0.1846 0.1256 0.259 Uiso 1 1 calc R
C12 C 0.03414(19) 0.2996(4) 0.1187(3) 0.0573(16) Uani 1 1 d .
C13 C -0.00795(19) 0.4383(4) 0.1522(3) 0.099(2) Uani 1 1 d .
H13A H 0.0151 0.4395 0.1943 0.149 Uiso 1 1 calc R
H13B H -0.0339 0.4081 0.1632 0.149 Uiso 1 1 calc R
H13C H -0.0145 0.5058 0.1356 0.149 Uiso 1 1 calc R
C14 C -0.0276(2) 0.3768(4) 0.0318(3) 0.110(2) Uani 1 1 d .
H14A H -0.0172 0.3380 -0.0035 0.165 Uiso 1 1 calc R
H14B H -0.0342 0.4440 0.0144 0.165 Uiso 1 1 calc R
H14C H -0.0538 0.3463 0.0416 0.165 Uiso 1 1 calc R
C15 C 0.07410(19) 0.1663(4) 0.0713(3) 0.088(2) Uani 1 1 d .
H15A H 0.0619 0.1252 0.1035 0.132 Uiso 1 1 calc R
H15B H 0.1048 0.1776 0.0907 0.132 Uiso 1 1 calc R
H15C H 0.0708 0.1329 0.0262 0.132 Uiso 1 1 calc R
C16 C 0.0676(2) 0.3287(4) 0.0140(3) 0.109(2) Uani 1 1 d .
H16A H 0.0512 0.3904 0.0096 0.163 Uiso 1 1 calc R
H16B H 0.0643 0.2976 -0.0320 0.163 Uiso 1 1 calc R
H16C H 0.0982 0.3427 0.0326 0.163 Uiso 1 1 calc R
C17 C 0.1911(2) 0.1790(5) 0.1852(3) 0.0653(18) Uani 1 1 d .
C18 C 0.17192(19) 0.0029(4) 0.1875(3) 0.097(2) Uani 1 1 d .
H18A H 0.1425 0.0284 0.1824 0.145 Uiso 1 1 calc R
H18B H 0.1832 -0.0146 0.2365 0.145 Uiso 1 1 calc R
H18C H 0.1716 -0.0557 0.1582 0.145 Uiso 1 1 calc R
C19 C 0.2437(2) 0.0434(5) 0.1727(3) 0.120(3) Uani 1 1 d .
H19A H 0.2613 0.0951 0.1575 0.181 Uiso 1 1 calc R
H19B H 0.2438 -0.0152 0.1435 0.181 Uiso 1 1 calc R
H19C H 0.2556 0.0266 0.2215 0.181 Uiso 1 1 calc R
C20 C 0.2211(2) 0.2406(5) 0.0858(3) 0.147(3) Uani 1 1 d .
H20A H 0.2218 0.1718 0.0710 0.221 Uiso 1 1 calc R
H20B H 0.2470 0.2747 0.0781 0.221 Uiso 1 1 calc R
H20C H 0.1953 0.2729 0.0587 0.221 Uiso 1 1 calc R
C21 C 0.2188(2) 0.3445(5) 0.1845(4) 0.168(4) Uani 1 1 d .
H21A H 0.2187 0.3440 0.2346 0.252 Uiso 1 1 calc R
H21B H 0.1927 0.3774 0.1591 0.252 Uiso 1 1 calc R
H21C H 0.2443 0.3800 0.1768 0.252 Uiso 1 1 calc R
C22 C 0.12665(19) 0.5296(6) 0.2777(4) 0.073(2) Uani 1 1 d .
C23 C 0.1486(2) 0.5277(5) 0.4053(3) 0.123(3) Uani 1 1 d .
H23A H 0.1662 0.4703 0.3994 0.185 Uiso 1 1 calc R
H23B H 0.1213 0.5057 0.4164 0.185 Uiso 1 1 calc R
H23C H 0.1642 0.5689 0.4435 0.185 Uiso 1 1 calc R
C24 C 0.1162(3) 0.6755(5) 0.3461(4) 0.187(4) Uani 1 1 d .
H24A H 0.1120 0.7120 0.3020 0.280 Uiso 1 1 calc R
H24B H 0.1327 0.7160 0.3838 0.280 Uiso 1 1 calc R
H24C H 0.0880 0.6595 0.3566 0.280 Uiso 1 1 calc R
C25 C 0.1541(3) 0.6700(6) 0.2123(4) 0.170(4) Uani 1 1 d .
H25A H 0.1644 0.7014 0.2578 0.255 Uiso 1 1 calc R
H25B H 0.1410 0.7198 0.1782 0.255 Uiso 1 1 calc R
H25C H 0.1784 0.6390 0.1968 0.255 Uiso 1 1 calc R
C26 C 0.1070(3) 0.5503(5) 0.1502(4) 0.158(3) Uani 1 1 d .
H26A H 0.0855 0.4998 0.1537 0.237 Uiso 1 1 calc R
H26B H 0.1314 0.5199 0.1344 0.237 Uiso 1 1 calc R
H26C H 0.0939 0.6007 0.1165 0.237 Uiso 1 1 calc R

loop_
_atom_site_aniso_label
_atom_site_aniso_U_11
_atom_site_aniso_U_22
_atom_site_aniso_U_33
_atom_site_aniso_U_23
_atom_site_aniso_U_13
_atom_site_aniso_U_12
Y1 0.0657(7) 0.0531(6) 0.0500(5) 0.000 0.0184(5) 0.000
Y2 0.0677(4) 0.0483(3) 0.0555(3) 0.0028(3) 0.0161(3) -0.0002(3)
N1 0.055(3) 0.049(3) 0.051(3) 0.006(2) 0.008(3) -0.002(2)
N2 0.069(4) 0.097(4) 0.065(4) 0.021(3) 0.015(3) 0.000(3)
N3 0.054(4) 0.068(4) 0.053(3) 0.001(3) 0.011(3) 0.000(3)
N4 0.105(6) 0.064(5) 0.091(4) 0.002(4) 0.012(4) 0.017(4)
N5 0.060(5) 0.096(5) 0.076(4) 0.003(4) 0.000(3) 0.005(4)
N6 0.099(6) 0.047(5) 0.066(5) 0.000 0.015(4) 0.000
N7 0.101(5) 0.054(4) 0.098(4) -0.025(3) 0.048(4) -0.013(3)
N8 0.064(3) 0.046(3) 0.045(3) 0.008(2) 0.013(2) -0.002(2)
N9 0.098(5) 0.067(4) 0.066(4) 0.011(3) 0.020(3) 0.021(3)
N10 0.105(4) 0.070(4) 0.052(3) 0.007(3) 0.030(3) 0.006(3)
N11 0.067(4) 0.078(4) 0.065(3) -0.006(3) 0.022(3) 0.001(3)
N12 0.068(4) 0.065(4) 0.103(4) -0.003(3) 0.031(3) -0.009(3)
N13 0.130(5) 0.081(5) 0.096(4) -0.031(4) 0.068(4) -0.041(4)
N14 0.101(5) 0.041(3) 0.105(4) -0.003(3) 0.030(3) -0.008(3)
N15 0.104(5) 0.069(5) 0.132(6) -0.024(5) 0.031(4) 0.023(4)
N16 0.105(5) 0.070(5) 0.114(5) 0.005(4) 0.018(4) -0.033(4)
C1 0.088(6) 0.045(4) 0.048(4) 0.009(3) 0.018(4) 0.006(4)
C2 0.123(7) 0.103(5) 0.063(4) 0.030(4) 0.026(4) 0.013(5)
C3 0.132(6) 0.161(7) 0.041(4) 0.005(4) 0.005(4) 0.028(5)
C4 0.070(6) 0.074(6) 0.042(4) -0.002(4) 0.004(4) 0.019(5)
C5 0.142(7) 0.061(5) 0.115(6) -0.002(4) 0.033(5) 0.001(5)
C6 0.171(8) 0.098(6) 0.130(6) 0.033(5) -0.001(6) 0.063(6)
C7 0.094(6) 0.111(7) 0.099(5) 0.009(5) -0.009(4) -0.026(5)
C8 0.076(6) 0.181(8) 0.127(6) -0.015(5) 0.027(5) 0.032(6)
C9 0.070(7) 0.061(7) 0.053(6) 0.000 0.006(5) 0.000
C10 0.106(6) 0.105(6) 0.118(5) -0.008(4) 0.061(5) -0.018(5)
C11 0.180(9) 0.134(7) 0.235(9) -0.117(7) 0.116(7) -0.061(6)
C12 0.060(5) 0.045(4) 0.065(4) 0.000(4) 0.011(4) 0.001(3)
C13 0.121(6) 0.072(5) 0.111(5) 0.027(4) 0.038(5) 0.032(4)
C14 0.122(6) 0.098(6) 0.095(5) 0.033(4) -0.013(5) 0.010(5)
C15 0.108(6) 0.083(5) 0.076(4) -0.013(4) 0.027(4) 0.013(4)
C16 0.159(7) 0.106(5) 0.075(5) 0.006(4) 0.056(5) -0.023(5)
C17 0.073(6) 0.056(5) 0.067(4) -0.013(4) 0.015(4) -0.012(4)
C18 0.103(6) 0.078(5) 0.108(5) -0.002(4) 0.016(4) -0.003(5)
C19 0.098(6) 0.139(7) 0.131(6) -0.024(5) 0.039(5) 0.031(6)
C20 0.212(9) 0.129(7) 0.126(6) -0.014(5) 0.094(6) -0.059(6)
C21 0.244(10) 0.092(6) 0.206(8) -0.061(6) 0.131(8) -0.081(6)
C22 0.068(5) 0.067(6) 0.090(6) 0.000(6) 0.034(4) 0.008(4)
C23 0.148(7) 0.130(7) 0.087(5) -0.024(5) 0.011(5) 0.031(5)
C24 0.292(13) 0.093(7) 0.208(9) -0.028(6) 0.128(9) 0.025(7)
C25 0.151(9) 0.182(9) 0.175(8) 0.068(7) 0.026(7) -0.027(7)
C26 0.204(10) 0.125(8) 0.140(8) 0.040(6) 0.027(7) -0.018(7)

loop_
_atom_type_symbol
_atom_type_description
_atom_type_scat_dispersion_real
_atom_type_scat_dispersion_imag
_atom_type_scat_source
C C 0.0033 0.0016 'International Tables Vol C Tables 4.2.6.8 and 6.1.1.4'
H H 0.0000 0.0000 'International Tables Vol C Tables 4.2.6.8 and 6.1.1.4'
N N 0.0061 0.0033 'International Tables Vol C Tables 4.2.6.8 and 6.1.1.4'
Y Y -2.7962 3.5667 'International Tables Vol C Tables 4.2.6.8 and 6.1.1.4'

loop_
_geom_angle_atom_site_label_1
_geom_angle_atom_site_label_2
_geom_angle_atom_site_label_3
_geom_angle
_geom_angle_site_symmetry_1
_geom_angle_site_symmetry_3
N6 Y1 N1 94.67(10) . 2
N6 Y1 N1 94.67(10) . .
N1 Y1 N1 170.67(19) 2 .
N6 Y1 N8 117.45(9) . 2
N1 Y1 N8 78.37(14) 2 2
N1 Y1 N8 97.27(14) . 2
N6 Y1 N8 117.46(9) . .
N1 Y1 N8 97.27(14) 2 .
N1 Y1 N8 78.37(14) . .
N8 Y1 N8 125.09(19) 2 .
N6 Y1 Y2 110.253(17) . 2
N1 Y1 Y2 40.29(10) 2 2
N1 Y1 Y2 134.95(10) . 2
N8 Y1 Y2 38.09(10) 2 2
N8 Y1 Y2 117.89(10) . 2
N6 Y1 Y2 110.253(17) . .
N1 Y1 Y2 134.95(10) 2 .
N1 Y1 Y2 40.29(10) . .
N8 Y1 Y2 117.89(10) 2 .
N8 Y1 Y2 38.09(10) . .
Y2 Y1 Y2 139.49(3) 2 .
N14 Y2 N11 112.10(17) . .
N14 Y2 N8 104.78(16) . .
N11 Y2 N8 110.26(16) . .
N14 Y2 N1 118.27(15) . .
N11 Y2 N1 124.91(15) . .
N8 Y2 N1 77.47(14) . .
N14 Y2 N3 105.71(16) . .
N11 Y2 N3 89.73(17) . .
N8 Y2 N3 133.28(15) . .
N1 Y2 N3 57.05(15) . .
N14 Y2 C1 114.09(16) . .
N11 Y2 C1 110.81(17) . .
N8 Y2 C1 104.30(18) . .
N1 Y2 C1 27.10(15) . .
N3 Y2 C1 30.01(14) . .
N14 Y2 Y1 118.52(13) . .
N11 Y2 Y1 125.58(12) . .
N8 Y2 Y1 39.17(10) . .
N1 Y2 Y1 38.31(10) . .
N3 Y2 Y1 94.69(12) . .
C1 Y2 Y1 65.18(15) . .
C1 N1 Y1 161.4(4) . .
C1 N1 Y2 94.7(4) . .
Y1 N1 Y2 101.40(16) . .
C1 N2 C2 118.9(5) . .
C1 N2 C3 122.3(5) . .
C2 N2 C3 116.6(5) . .
C4 N3 C1 124.8(6) . .
C4 N3 Y2 127.5(4) . .
C1 N3 Y2 87.1(3) . .
C4 N4 C5 122.6(6) . .
C4 N4 C6 121.6(6) . .
C5 N4 C6 115.0(6) . .
C4 N5 C7 117.6(6) . .
C4 N5 C8 120.8(6) . .
C7 N5 C8 112.9(6) . .
C9 N6 Y1 180.000(1) . .
C11 N7 C10 112.0(5) . .
C11 N7 C9 117.5(5) . .
C10 N7 C9 114.5(5) . .
C12 N8 Y2 128.1(4) . .
C12 N8 Y1 129.0(4) . .
Y2 N8 Y1 102.74(15) . .
C12 N9 C13 117.7(5) . .
C12 N9 C14 121.6(5) . .
C13 N9 C14 111.5(5) . .
C12 N10 C16 120.8(5) . .
C12 N10 C15 118.1(5) . .
C16 N10 C15 113.3(5) . .
C17 N11 Y2 166.3(5) . .
C17 N12 C19 120.6(5) . .
C17 N12 C18 115.4(5) . .
C19 N12 C18 111.1(5) . .
C17 N13 C21 113.8(5) . .
C17 N13 C20 118.4(5) . .
C21 N13 C20 111.8(6) . .
C22 N14 Y2 175.3(5) . .
C22 N15 C24 117.4(7) . .
C22 N15 C23 115.4(6) . .
C24 N15 C23 112.9(6) . .
C25 N16 C22 123.0(6) . .
C25 N16 C26 108.8(7) . .
C22 N16 C26 115.3(6) . .
N1 C1 N2 123.1(6) . .
N1 C1 N3 120.9(5) . .
N2 C1 N3 116.0(6) . .
N1 C1 Y2 58.2(3) . .
N2 C1 Y2 174.8(4) . .
N3 C1 Y2 62.9(3) . .
N2 C2 H2A 109.5 . .
N2 C2 H2B 109.5 . .
H2A C2 H2B 109.5 . .
N2 C2 H2C 109.5 . .
H2A C2 H2C 109.5 . .
H2B C2 H2C 109.5 . .
N2 C3 H3A 109.5 . .
N2 C3 H3B 109.5 . .
H3A C3 H3B 109.5 . .
N2 C3 H3C 109.5 . .
H3A C3 H3C 109.5 . .
H3B C3 H3C 109.5 . .
N3 C4 N5 118.6(7) . .
N3 C4 N4 125.8(7) . .
N5 C4 N4 115.6(7) . .
N4 C5 H5A 109.5 . .
N4 C5 H5B 109.5 . .
H5A C5 H5B 109.5 . .
N4 C5 H5C 109.5 . .
H5A C5 H5C 109.5 . .
H5B C5 H5C 109.5 . .
N4 C6 H6A 109.5 . .
N4 C6 H6B 109.5 . .
H6A C6 H6B 109.5 . .
N4 C6 H6C 109.5 . .
H6A C6 H6C 109.5 . .
H6B C6 H6C 109.5 . .
N5 C7 H7A 109.5 . .
N5 C7 H7B 109.5 . .
H7A C7 H7B 109.5 . .
N5 C7 H7C 109.5 . .
H7A C7 H7C 109.5 . .
H7B C7 H7C 109.5 . .
N5 C8 H8A 109.5 . .
N5 C8 H8B 109.5 . .
H8A C8 H8B 109.5 . .
N5 C8 H8C 109.5 . .
H8A C8 H8C 109.5 . .
H8B C8 H8C 109.5 . .
N6 C9 N7 124.9(4) . 2
N6 C9 N7 124.9(4) . .
N7 C9 N7 110.2(8) 2 .
N7 C10 H10A 109.5 . .
N7 C10 H10B 109.5 . .
H10A C10 H10B 109.5 . .
N7 C10 H10C 109.5 . .
H10A C10 H10C 109.5 . .
H10B C10 H10C 109.5 . .
N7 C11 H11A 109.5 . .
N7 C11 H11B 109.5 . .
H11A C11 H11B 109.5 . .
N7 C11 H11C 109.5 . .
H11A C11 H11C 109.5 . .
H11B C11 H11C 109.5 . .
N8 C12 N9 125.4(6) . .
N8 C12 N10 123.4(5) . .
N9 C12 N10 111.2(5) . .
N9 C13 H13A 109.5 . .
N9 C13 H13B 109.5 . .
H13A C13 H13B 109.5 . .
N9 C13 H13C 109.5 . .
H13A C13 H13C 109.5 . .
H13B C13 H13C 109.5 . .
N9 C14 H14A 109.5 . .
N9 C14 H14B 109.5 . .
H14A C14 H14B 109.5 . .
N9 C14 H14C 109.5 . .
H14A C14 H14C 109.5 . .
H14B C14 H14C 109.5 . .
N10 C15 H15A 109.5 . .
N10 C15 H15B 109.5 . .
H15A C15 H15B 109.5 . .
N10 C15 H15C 109.5 . .
H15A C15 H15C 109.5 . .
H15B C15 H15C 109.5 . .
N10 C16 H16A 109.5 . .
N10 C16 H16B 109.5 . .
H16A C16 H16B 109.5 . .
N10 C16 H16C 109.5 . .
H16A C16 H16C 109.5 . .
H16B C16 H16C 109.5 . .
N11 C17 N13 126.3(6) . .
N11 C17 N12 124.9(6) . .
N13 C17 N12 108.9(6) . .
N12 C18 H18A 109.5 . .
N12 C18 H18B 109.5 . .
H18A C18 H18B 109.5 . .
N12 C18 H18C 109.5 . .
H18A C18 H18C 109.5 . .
H18B C18 H18C 109.5 . .
N12 C19 H19A 109.5 . .
N12 C19 H19B 109.5 . .
H19A C19 H19B 109.5 . .
N12 C19 H19C 109.5 . .
H19A C19 H19C 109.5 . .
H19B C19 H19C 109.5 . .
N13 C20 H20A 109.5 . .
N13 C20 H20B 109.5 . .
H20A C20 H20B 109.5 . .
N13 C20 H20C 109.5 . .
H20A C20 H20C 109.5 . .
H20B C20 H20C 109.5 . .
N13 C21 H21A 109.5 . .
N13 C21 H21B 109.5 . .
H21A C21 H21B 109.5 . .
N13 C21 H21C 109.5 . .
H21A C21 H21C 109.5 . .
H21B C21 H21C 109.5 . .
N14 C22 N15 125.3(7) . .
N14 C22 N16 126.0(7) . .
N15 C22 N16 108.5(7) . .
N15 C23 H23A 109.5 . .
N15 C23 H23B 109.5 . .
H23A C23 H23B 109.5 . .
N15 C23 H23C 109.5 . .
H23A C23 H23C 109.5 . .
H23B C23 H23C 109.5 . .
N15 C24 H24A 109.5 . .
N15 C24 H24B 109.5 . .
H24A C24 H24B 109.5 . .
N15 C24 H24C 109.5 . .
H24A C24 H24C 109.5 . .
H24B C24 H24C 109.5 . .
N16 C25 H25A 109.5 . .
N16 C25 H25B 109.5 . .
H25A C25 H25B 109.5 . .
N16 C25 H25C 109.5 . .
H25A C25 H25C 109.5 . .
H25B C25 H25C 109.5 . .
N16 C26 H26A 109.5 . .
N16 C26 H26B 109.5 . .
H26A C26 H26B 109.5 . .
N16 C26 H26C 109.5 . .
H26A C26 H26C 109.5 . .
H26B C26 H26C 109.5 . .

loop_
_geom_bond_atom_site_label_1
_geom_bond_atom_site_label_2
_geom_bond_distance
_geom_bond_site_symmetry_2
Y1 N6 2.163(7) .
Y1 N1 2.293(4) 2
Y1 N1 2.293(4) .
Y1 N8 2.348(4) 2
Y1 N8 2.348(4) .
Y1 Y2 3.6258(14) 2
Y1 Y2 3.6259(14) .
Y2 N14 2.149(5) .
Y2 N11 2.184(5) .
Y2 N8 2.293(4) .
Y2 N1 2.392(4) .
Y2 N3 2.501(4) .
Y2 C1 2.806(6) .
N1 C1 1.283(6) .
N2 C1 1.399(6) .
N2 C2 1.452(6) .
N2 C3 1.458(6) .
N3 C4 1.295(6) .
N3 C1 1.405(6) .
N4 C4 1.358(7) .
N4 C5 1.434(6) .
N4 C6 1.450(6) .
N5 C4 1.346(7) .
N5 C7 1.439(6) .
N5 C8 1.465(6) .
N6 C9 1.245(8) .
N7 C11 1.427(7) .
N7 C10 1.434(6) .
N7 C9 1.435(6) .
N8 C12 1.283(6) .
N9 C12 1.383(6) .
N9 C13 1.446(6) .
N9 C14 1.463(6) .
N10 C12 1.402(6) .
N10 C16 1.442(5) .
N10 C15 1.446(6) .
N11 C17 1.236(6) .
N12 C17 1.422(6) .
N12 C19 1.428(6) .
N12 C18 1.438(6) .
N13 C17 1.402(6) .
N13 C21 1.419(6) .
N13 C20 1.428(6) .
N14 C22 1.238(7) .
N15 C22 1.395(7) .
N15 C24 1.416(7) .
N15 C23 1.444(7) .
N16 C25 1.415(7) .
N16 C22 1.422(7) .
N16 C26 1.431(7) .
C2 H2A 0.9600 .
C2 H2B 0.9600 .
C2 H2C 0.9600 .
C3 H3A 0.9600 .
C3 H3B 0.9600 .
C3 H3C 0.9600 .
C5 H5A 0.9600 .
C5 H5B 0.9600 .
C5 H5C 0.9600 .
C6 H6A 0.9600 .
C6 H6B 0.9600 .
C6 H6C 0.9600 .
C7 H7A 0.9600 .
C7 H7B 0.9600 .
C7 H7C 0.9600 .
C8 H8A 0.9600 .
C8 H8B 0.9600 .
C8 H8C 0.9600 .
C9 N7 1.435(6) 2
C10 H10A 0.9600 .
C10 H10B 0.9600 .
C10 H10C 0.9600 .
C11 H11A 0.9600 .
C11 H11B 0.9600 .
C11 H11C 0.9600 .
C13 H13A 0.9600 .
C13 H13B 0.9600 .
C13 H13C 0.9600 .
C14 H14A 0.9600 .
C14 H14B 0.9600 .
C14 H14C 0.9600 .
C15 H15A 0.9600 .
C15 H15B 0.9600 .
C15 H15C 0.9600 .
C16 H16A 0.9600 .
C16 H16B 0.9600 .
C16 H16C 0.9600 .
C18 H18A 0.9600 .
C18 H18B 0.9600 .
C18 H18C 0.9600 .
C19 H19A 0.9600 .
C19 H19B 0.9600 .
C19 H19C 0.9600 .
C20 H20A 0.9600 .
C20 H20B 0.9600 .
C20 H20C 0.9600 .
C21 H21A 0.9600 .
C21 H21B 0.9600 .
C21 H21C 0.9600 .
C23 H23A 0.9600 .
C23 H23B 0.9600 .
C23 H23C 0.9600 .
C24 H24A 0.9600 .
C24 H24B 0.9600 .
C24 H24C 0.9600 .
C25 H25A 0.9600 .
C25 H25B 0.9600 .
C25 H25C 0.9600 .
C26 H26A 0.9600 .
C26 H26B 0.9600 .
C26 H26C 0.9600 .
